data_9008213
loop_
_publ_author_name
'Horn, M.'
'Schwerdtfeger, C. F.'
'Meagher, E. P.'

_publ_section_title
;
 Refinement of the structure of anatase at several temperatures
 Sample: T = 25 C
;
_journal_name_full 'Zeitschrift fur Kristallographie'
_journal_page_first 273
_journal_page_last 281
_journal_paper_doi 10.1524/zkri.1972.136.3-4.273
_journal_volume 136
_journal_year 1972
_chemical_compound_source 'Lengenbach quarry, Binnatal, Switzerland'
_chemical_formula_sum 'O2 Ti'
_chemical_name_mineral Anatase
_space_group_IT_number 141
_symmetry_space_group_name_Hall 'I 4bw 2bw -1bw'
_symmetry_space_group_name_H-M 'I 41/a m d :1'
_cell_angle_alpha 90
_cell_angle_beta 90
_cell_angle_gamma 90
_cell_length_a 3.7842
_cell_length_b 3.7842
_cell_length_c 9.5146
_cell_formula_units_Z 4
_cell_volume 136.251
_database_code_amcsd 0010735
_diffrn_ambient_temperature 298.15
_exptl_crystal_density_diffrn 3.894
_cod_original_sg_symbol_H-M 'I 41/a m d'
_cod_original_formula_sum 'Ti O2'
_cod_database_code 9008213

loop_
_space_group_symop_operation_xyz
x,y,z
1/2+x,1/2+y,1/2+z
-y,1/2-x,1/4+z
1/2-y,-x,3/4+z
1/2+y,1/2+x,1/2-z
+y,+x,-z
1/2+y,1/2-x,1/2-z
+y,-x,-z
-y,1/2+x,1/4+z
1/2-y,+x,3/4+z
1/2+x,1/2-y,1/2+z
+x,-y,+z
1/2-x,y,3/4-z
-x,1/2+y,1/4-z
1/2+x,y,3/4-z
+x,1/2+y,1/4-z
1/2-x,1/2-y,1/2+z
-x,-y,+z
1/2+y,x,3/4+z
+y,1/2+x,1/4+z
-y,-x,-z
1/2-y,1/2-x,1/2-z
-y,x,-z
1/2-y,1/2+x,1/2-z
1/2+y,-x,3/4+z
+y,1/2-x,1/4+z
-x,y,z
1/2-x,1/2+y,1/2+z
x,1/2-y,1/4-z
1/2+x,-y,3/4-z
-x,1/2-y,1/4-z
1/2-x,-y,3/4-z

loop_
_atom_site_label
_atom_site_fract_x
_atom_site_fract_y
_atom_site_fract_z
_atom_site_U_iso_or_equiv
Ti 0.00000 0.00000 0.00000 0.00494
O 0.00000 0.00000 0.20810 0.00776

loop_
_cod_related_entry_id
_cod_related_entry_database
_cod_related_entry_code
1 ChemSpider 142802
2 AMCSD 0010735
